data_7247389
loop_
_publ_author_name
'Lee, Ming-Yi'
'Liao, Chih-Hsiang'
'Hung, Hsiu-Yu'
'Lee, Jhen-Yi'
'Lee, Hon Man'

_publ_section_title
;
 Nitron-derivative-based palladium carbene complexes: structural
 characterization, theoretical calculations, and catalytic applications in
 the Mizoroki--Heck coupling reaction
;
_journal_issue 39
_journal_name_full 'RSC Advances'
_journal_page_first 27434
_journal_page_last 27445
_journal_paper_doi 10.1039/D3RA05016E
_journal_volume 13
_journal_year 2023
_chemical_formula_moiety 'C26 H44 N8 O3 Pd'
_chemical_formula_sum 'C26 H44 N8 O3 Pd'
_chemical_formula_weight 623.09
_space_group_crystal_system triclinic
_space_group_IT_number 2
_space_group_name_Hall '-P 1'
_space_group_name_H-M_alt 'P -1'
_atom_sites_solution_hydrogens geom
_atom_sites_solution_primary dual
_audit_creation_method
;
Olex2 1.5
(compiled 2022.04.07 svn.rca3783a0 for OlexSys, GUI svn.r6498)
;
_audit_update_record
;
2023-06-29 deposited with the CCDC.	2023-08-30 downloaded from the CCDC.
;
_cell_angle_alpha 79.913(2)
_cell_angle_beta 77.412(2)
_cell_angle_gamma 75.138(2)
_cell_formula_units_Z 2
_cell_length_a 10.7070(3)
_cell_length_b 11.5157(3)
_cell_length_c 12.8117(3)
_cell_measurement_reflns_used 13086
_cell_measurement_temperature 99.99(10)
_cell_measurement_theta_max 74.6140
_cell_measurement_theta_min 3.5460
_cell_volume 1478.16(7)
_computing_cell_refinement 'CrysAlisPro 1.171.42.51a (Rigaku OD, 2022)'
_computing_data_collection 'CrysAlisPro 1.171.42.51a (Rigaku OD, 2022)'
_computing_data_reduction 'CrysAlisPro 1.171.42.51a (Rigaku OD, 2022)'
_computing_molecular_graphics 'Olex2 1.5 (Dolomanov et al., 2009)'
_computing_publication_material 'Olex2 1.5 (Dolomanov et al., 2009)'
_computing_structure_refinement 'SHELXL 2018/3 (Sheldrick, 2015)'
_computing_structure_solution 'SHELXT 2018/2 (Sheldrick, 2018)'
_diffrn_ambient_temperature 100(2)
_diffrn_detector 'Hybrid Pixel Array Detector'
_diffrn_detector_area_resol_mean 10.0000
_diffrn_detector_type 'HyPix-Arc 150'
_diffrn_measured_fraction_theta_full 0.982
_diffrn_measured_fraction_theta_max 0.995
_diffrn_measurement_details
;
List of Runs (angles in degrees, time in seconds):

  # Type    Start    End  Width  t~exp~   \w     \q     \k     \f   Frames
#--------------------------------------------------------------------------
  1  \w     21.00  57.00   0.50    0.05    --   56.10-125.00  30.00   72
  2  \w     37.00  62.00   0.50    0.05    --   84.37-111.00  60.00   50
  3  \w     35.00  92.00   0.50    0.05    --   76.52-111.00   0.00  114
  4  \w     34.00  84.00   0.50    0.05    --   76.52 -95.00  60.00  100
  5  \w     38.00  64.00   0.50    0.05    --   84.37-111.00 120.00   52
  6  \w     35.00  60.00   0.50    0.05    --   76.52 -95.00 150.00   50
  7  \w     18.00  58.00   0.50    0.05    --   56.10 -95.00 150.00   80
  8  \w     53.00  92.00   0.50    0.05    --   76.52-111.00 -60.00   78
  9  \w     37.00  63.00   0.50    0.05    --   76.52 -95.00 -90.00   52
 10  \w     41.00  72.00   0.50    0.05    --   76.52 -95.00-150.00   62
 11  \w     49.00  92.00   0.50    0.05    --   76.52-111.00-180.00   86
 12  \w     14.00  40.00   0.50    0.05    --   56.10 -95.00-150.00   52
 13  \w     18.00  57.00   0.50    0.05    --   56.10 -95.00-120.00   78
 14  \w     64.00  90.00   0.50    0.05    --   84.37 -95.00 -30.00   52
 15  \w     17.00  48.00   0.50    0.05    --   56.10 -95.00  30.00   62
 16  \w     39.00  65.00   0.50    0.05    --   76.52 -95.00  90.00   52
 17  \w     50.00  92.00   0.50    0.05    --   84.37 -95.00 120.00   84
 18  \w     64.00  90.00   0.50    0.05    --   84.37 -95.00  90.00   52
 19  \w     15.00  44.00   0.50    0.05    --   56.10 -95.00 120.00   58
 20  \w     67.00  92.00   0.50    0.05    --   84.37 -95.00  60.00   50
 21  \w     64.00  89.00   0.50    0.05    --   84.37 -95.00  30.00   50
 22  \w     45.00  90.00   0.50    0.05    --   84.37 -95.00   0.00   90
 23  \w     44.00  92.00   0.50    0.05    --   84.37 -95.00 -60.00   96
 24  \w     15.00  45.00   0.50    0.05    --   56.10 -95.00 -60.00   60
 25  \w     42.00  92.00   0.50    0.05    --   84.37 -95.00-120.00  100
 26  \w     64.00  89.00   0.50    0.05    --   84.37 -95.00-150.00   50
 27  \w     47.00  92.00   0.50    0.05    --   84.37 -95.00-180.00   90
 28  \w     60.00 125.00   0.50    0.05    --   84.37  15.00-180.00  130
 29  \w     77.00 115.00   0.50    0.05    --   69.13  15.00-150.00   76
 30  \w     37.00  63.00   0.50    0.05    --   69.13  15.00-150.00   52
 31  \w     92.00 121.00   0.50    0.05    --   76.52  15.00 -90.00   58
 32  \w     52.00 127.00   0.50    0.05    --   76.52  15.00   0.00  150
 33  \w     69.00 125.00   0.50    0.05    --   84.37  15.00  60.00  112
 34  \w     84.00 119.00   0.50    0.05    --   69.13  15.00 120.00   70
 35  \w     40.00  81.00   0.50    0.05    --   76.52  15.00 150.00   82
 36  \w     38.00  75.00   0.50    0.05    --   69.13  15.00 120.00   74
 37  \w     57.00 134.00   0.50    0.05    --   84.37  15.00 -60.00  154
 38  \w     40.00  88.00   0.50    0.05    --   76.52  15.00 -90.00   96
;
_diffrn_measurement_device 'four-circle diffractometer'
_diffrn_measurement_device_type 'XtaLAB Synergy R, DW system, HyPix-Arc 150'
_diffrn_measurement_method ' \w scans'
_diffrn_radiation_type CuK\a
_diffrn_radiation_wavelength 1.54184
_diffrn_reflns_av_R_equivalents 0.0183
_diffrn_reflns_av_unetI/netI 0.0182
_diffrn_reflns_Laue_measured_fraction_full 0.982
_diffrn_reflns_Laue_measured_fraction_max 0.995
_diffrn_reflns_limit_h_max 12
_diffrn_reflns_limit_h_min -12
_diffrn_reflns_limit_k_max 13
_diffrn_reflns_limit_k_min -13
_diffrn_reflns_limit_l_max 15
_diffrn_reflns_limit_l_min -12
_diffrn_reflns_number 16776
_diffrn_reflns_point_group_measured_fraction_full 0.982
_diffrn_reflns_point_group_measured_fraction_max 0.995
_diffrn_reflns_theta_full 67.684
_diffrn_reflns_theta_max 67.070
_diffrn_reflns_theta_min 3.563
_diffrn_source 'Rotating-anode X-ray tube'
_diffrn_source_type 'Rigaku (Cu) X-ray Source'
_exptl_absorpt_coefficient_mu 5.393
_exptl_absorpt_correction_T_max 1.00000
_exptl_absorpt_correction_T_min 0.87760
_exptl_absorpt_correction_type multi-scan
_exptl_absorpt_process_details
;
CrysAlisPro 1.171.42.51a (Rigaku Oxford Diffraction, 2022)
Empirical absorption correction using spherical harmonics,
implemented in SCALE3 ABSPACK scaling algorithm.
;
_exptl_crystal_colour 'light yellow'
_exptl_crystal_colour_modifier light
_exptl_crystal_colour_primary yellow
_exptl_crystal_density_diffrn 1.400
_exptl_crystal_description block
_exptl_crystal_F_000 652
_exptl_crystal_size_max 0.120
_exptl_crystal_size_mid 0.100
_exptl_crystal_size_min 0.100
_refine_diff_density_max 0.911
_refine_diff_density_min -0.849
_refine_diff_density_rms 0.065
_refine_ls_extinction_method none
_refine_ls_goodness_of_fit_ref 1.042
_refine_ls_hydrogen_treatment constr
_refine_ls_matrix_type full
_refine_ls_number_parameters 355
_refine_ls_number_reflns 5255
_refine_ls_number_restraints 1
_refine_ls_restrained_S_all 1.042
_refine_ls_R_factor_all 0.0276
_refine_ls_R_factor_gt 0.0271
_refine_ls_shift/su_max 0.002
_refine_ls_shift/su_mean 0.000
_refine_ls_structure_factor_coef Fsqd
_refine_ls_weighting_details 'w=1/[\s^2^(Fo^2^)+(0.0417P)^2^+1.4088P] where P=(Fo^2^+2Fc^2^)/3'
_refine_ls_weighting_scheme calc
_refine_ls_wR_factor_gt 0.0716
_refine_ls_wR_factor_ref 0.0720
_reflns_Friedel_coverage 0.000
_reflns_number_gt 5127
_reflns_number_total 5255
_reflns_threshold_expression 'I > 2\s(I)'
_cod_data_source_file d3ra05016e2.cif
_cod_data_source_block complex2
_cod_original_cell_volume 1478.17(7)
_cod_database_code 7247389
_shelx_shelxl_version_number 2018/3
_shelx_space_group_comment
;
The symmetry employed for this shelxl refinement is uniquely defined
by the following loop, which should always be used as a source of
symmetry information in preference to the above space-group names.
They are only intended as comments.
;
_shelx_estimated_absorpt_t_min 0.564
_shelx_estimated_absorpt_t_max 0.615
_olex2_refinement_description
;
1. Fixed Uiso
 At 1.2 times of:
  All C(H) groups, All C(H,H) groups, All N(H) groups
 At 1.5 times of:
  All C(H,H,H) groups
2.a Ternary CH refined with riding coordinates:
 C14(H14), C18(H18)
2.b Secondary CH2 refined with riding coordinates:
 C7(H7A,H7B), C8(H8A,H8B)
2.c Aromatic/amide H refined with riding coordinates:
 N21(H21), N26(H26)
2.d Idealised Me refined as rotating group:
 C23(H23A,H23B,H23C), C24(H24A,H24B,H24C), C25(H25A,H25B,H25C), C28(H28A,H28B,
 H28C), C29(H29A,H29B,H29C), C30(H30A,H30B,H30C), C32(H32A,H32B,H32C), C33(H33A,
 H33B,H33C), C34(H34A,H34B,H34C), C36(H36A,H36B,H36C), C37(H37A,H37B,H37C),
 C38(H38A,H38B,H38C)
;
_shelxl_version_number 2014-3

loop_
_space_group_symop_operation_xyz
'x, y, z'
'-x, -y, -z'

loop_
_atom_site_label
_atom_site_type_symbol
_atom_site_fract_x
_atom_site_fract_y
_atom_site_fract_z
_atom_site_U_iso_or_equiv
_atom_site_adp_type
_atom_site_occupancy
_atom_site_site_symmetry_order
_atom_site_calc_flag
_atom_site_refinement_flags_posn
_atom_site_refinement_flags_adp
_atom_site_refinement_flags_occupancy
_atom_site_disorder_assembly
_atom_site_disorder_group
C1 C 0.7145(2) 0.2968(2) 0.67601(17) 0.0212(4) Uani 1 1 d . . . . .
C2 C 0.8282(2) 0.4350(2) 0.67951(18) 0.0227(5) Uani 1 1 d . . . . .
C3 C 0.8999(2) 0.1167(2) 0.71902(19) 0.0259(5) Uani 1 1 d . . . . .
C4 C 1.0103(3) 0.1021(2) 0.7816(2) 0.0393(7) Uani 1 1 d . . . . .
H4A H 1.0753 0.1465 0.7394 0.059 Uiso 1 1 calc R U . . .
H4B H 1.0526 0.0160 0.7950 0.059 Uiso 1 1 calc R U . . .
H4C H 0.9739 0.1343 0.8505 0.059 Uiso 1 1 calc R U . . .
C5 C 0.9576(3) 0.0776(2) 0.6073(2) 0.0339(6) Uani 1 1 d . . . . .
H5A H 0.8874 0.0935 0.5652 0.051 Uiso 1 1 calc R U . . .
H5B H 0.9989 -0.0091 0.6144 0.051 Uiso 1 1 calc R U . . .
H5C H 1.0237 0.1235 0.5704 0.051 Uiso 1 1 calc R U . . .
C6 C 0.8030(3) 0.0429(2) 0.7828(2) 0.0301(5) Uani 1 1 d . . . . .
H6A H 0.7640 0.0738 0.8520 0.045 Uiso 1 1 calc R U . . .
H6B H 0.8490 -0.0422 0.7956 0.045 Uiso 1 1 calc R U . . .
H6C H 0.7336 0.0494 0.7418 0.045 Uiso 1 1 calc R U . . .
C7 C 0.9740(2) 0.5703(2) 0.6905(2) 0.0288(5) Uani 1 1 d . . . . .
C8 C 0.9974(3) 0.5134(2) 0.8033(2) 0.0365(6) Uani 1 1 d . . . . .
H8A H 0.9212 0.5456 0.8567 0.055 Uiso 1 1 calc R U . . .
H8B H 1.0760 0.5327 0.8167 0.055 Uiso 1 1 calc R U . . .
H8C H 1.0099 0.4253 0.8090 0.055 Uiso 1 1 calc R U . . .
C9 C 1.0919(3) 0.5195(3) 0.6066(3) 0.0452(7) Uani 1 1 d . . . . .
H9A H 1.1024 0.4318 0.6112 0.068 Uiso 1 1 calc R U . . .
H9B H 1.1715 0.5365 0.6205 0.068 Uiso 1 1 calc R U . . .
H9C H 1.0772 0.5578 0.5344 0.068 Uiso 1 1 calc R U . . .
C10 C 0.9501(3) 0.7082(2) 0.6806(2) 0.0370(6) Uani 1 1 d . . . . .
H10A H 0.9275 0.7438 0.6099 0.056 Uiso 1 1 calc R U . . .
H10B H 1.0299 0.7305 0.6879 0.056 Uiso 1 1 calc R U . . .
H10C H 0.8776 0.7387 0.7375 0.056 Uiso 1 1 calc R U . . .
C11 C 0.4327(2) 0.3266(2) 0.76805(19) 0.0239(5) Uani 1 1 d . . . . .
C12 C 0.3534(2) 0.5082(2) 0.82814(19) 0.0236(5) Uani 1 1 d . . . . .
C13 C 0.2736(3) 0.6945(2) 0.9210(2) 0.0314(6) Uani 1 1 d . . . . .
C14 C 0.3427(3) 0.6373(2) 1.0171(2) 0.0388(6) Uani 1 1 d . . . . .
H14A H 0.3272 0.5558 1.0417 0.058 Uiso 1 1 calc R U . . .
H14B H 0.3077 0.6874 1.0760 0.058 Uiso 1 1 calc R U . . .
H14C H 0.4373 0.6322 0.9949 0.058 Uiso 1 1 calc R U . . .
C15 C 0.1288(3) 0.6937(3) 0.9510(2) 0.0419(7) Uani 1 1 d . . . . .
H15A H 0.0853 0.7333 0.8900 0.063 Uiso 1 1 calc R U . . .
H15B H 0.0888 0.7375 1.0135 0.063 Uiso 1 1 calc R U . . .
H15C H 0.1189 0.6099 0.9688 0.063 Uiso 1 1 calc R U . . .
C16 C 0.2904(3) 0.8241(2) 0.8845(2) 0.0393(7) Uani 1 1 d . . . . .
H16A H 0.3842 0.8237 0.8644 0.059 Uiso 1 1 calc R U . . .
H16B H 0.2502 0.8731 0.9436 0.059 Uiso 1 1 calc R U . . .
H16C H 0.2475 0.8585 0.8222 0.059 Uiso 1 1 calc R U . . .
C17 C 0.3336(3) 0.2113(2) 0.9420(2) 0.0317(5) Uani 1 1 d . U . . .
C18 C 0.3655(4) 0.2107(3) 1.0509(3) 0.0577(9) Uani 1 1 d . . . . .
H18A H 0.4604 0.2013 1.0441 0.087 Uiso 1 1 calc R U . . .
H18B H 0.3379 0.1432 1.1006 0.087 Uiso 1 1 calc R U . . .
H18C H 0.3190 0.2872 1.0789 0.087 Uiso 1 1 calc R U . . .
C19 C 0.4091(5) 0.0977(3) 0.8948(3) 0.0853(16) Uani 1 1 d . . . . .
H19A H 0.3871 0.0996 0.8240 0.128 Uiso 1 1 calc R U . . .
H19B H 0.3859 0.0272 0.9428 0.128 Uiso 1 1 calc R U . . .
H19C H 0.5035 0.0921 0.8867 0.128 Uiso 1 1 calc R U . . .
C20 C 0.1862(3) 0.2269(3) 0.9543(3) 0.0572(9) Uani 1 1 d . U . . .
H20A H 0.1410 0.3045 0.9807 0.086 Uiso 1 1 calc R U . . .
H20B H 0.1583 0.1607 1.0059 0.086 Uiso 1 1 calc R U . . .
H20C H 0.1642 0.2254 0.8843 0.086 Uiso 1 1 calc R U . . .
C21 C 0.6335(3) 0.1645(2) 0.4436(2) 0.0283(5) Uani 1 1 d . . . . .
C22 C 0.6224(3) 0.0912(2) 0.54771(19) 0.0266(5) Uani 1 1 d . . . . .
H22 H 0.6865 0.0125 0.5613 0.032 Uiso 1 1 calc R U . . .
C23 C 0.4840(3) 0.1055(2) 0.5917(2) 0.0299(5) Uani 1 1 d . . . . .
H23 H 0.4493 0.0369 0.6376 0.036 Uiso 1 1 calc R U . . .
C24 C 0.4126(3) 0.1842(2) 0.5118(2) 0.0320(6) Uani 1 1 d . . . . .
C25 C 0.6099(2) 0.5251(2) 0.63271(19) 0.0232(5) Uani 1 1 d . . . . .
H25A H 0.6418 0.5620 0.5591 0.028 Uiso 1 1 calc R U . . .
H25B H 0.5985 0.5855 0.6823 0.028 Uiso 1 1 calc R U . . .
C26 C 0.4778(2) 0.5008(2) 0.63523(18) 0.0222(5) Uani 1 1 d . . . . .
H26A H 0.4174 0.5776 0.6130 0.027 Uiso 1 1 calc R U . . .
H26B H 0.4872 0.4444 0.5824 0.027 Uiso 1 1 calc R U . . .
N1 N 0.71141(18) 0.41901(17) 0.66229(15) 0.0210(4) Uani 1 1 d . . . . .
N2 N 0.83204(19) 0.24762(17) 0.70359(15) 0.0221(4) Uani 1 1 d . . . . .
N3 N 0.90647(19) 0.33084(18) 0.70446(16) 0.0249(4) Uani 1 1 d . . . . .
N4 N 0.8503(2) 0.54798(18) 0.67309(16) 0.0259(4) Uani 1 1 d . . . . .
H4 H 0.7875 0.6110 0.6577 0.031 Uiso 1 1 calc R U . . .
N5 N 0.42041(19) 0.44923(17) 0.74085(15) 0.0219(4) Uani 1 1 d . . . . .
N6 N 0.3695(2) 0.31865(17) 0.86960(16) 0.0260(4) Uani 1 1 d . . . . .
N7 N 0.3171(2) 0.43039(18) 0.90964(16) 0.0273(4) Uani 1 1 d . . . . .
N8 N 0.3378(2) 0.62960(18) 0.82596(16) 0.0269(4) Uani 1 1 d . . . . .
H8 H 0.3670 0.6716 0.7654 0.032 Uiso 1 1 calc R U . . .
O1 O 0.72515(19) 0.18484(16) 0.37540(14) 0.0341(4) Uani 1 1 d . . . . .
O2 O 0.50581(18) 0.22188(15) 0.42469(14) 0.0307(4) Uani 1 1 d . . . . .
O3 O 0.29761(19) 0.22059(17) 0.50662(17) 0.0392(4) Uani 1 1 d . . . . .
Pd1 Pd 0.56389(2) 0.21876(2) 0.65923(2) 0.02166(7) Uani 1 1 d . . . . .

loop_
_atom_site_aniso_label
_atom_site_aniso_U_11
_atom_site_aniso_U_22
_atom_site_aniso_U_33
_atom_site_aniso_U_23
_atom_site_aniso_U_13
_atom_site_aniso_U_12
C1 0.0283(12) 0.0171(11) 0.0161(10) -0.0044(8) -0.0020(9) -0.0018(9)
C2 0.0246(11) 0.0220(11) 0.0214(11) -0.0037(9) -0.0032(9) -0.0050(9)
C3 0.0319(13) 0.0162(11) 0.0271(12) -0.0049(9) -0.0068(10) 0.0018(9)
C4 0.0427(16) 0.0251(13) 0.0513(17) -0.0087(12) -0.0246(13) 0.0062(11)
C5 0.0407(15) 0.0244(13) 0.0303(13) -0.0087(10) 0.0008(11) 0.0010(11)
C6 0.0407(14) 0.0187(11) 0.0262(12) -0.0015(9) -0.0050(11) -0.0003(10)
C7 0.0280(13) 0.0302(13) 0.0310(13) -0.0056(10) -0.0046(10) -0.0109(10)
C8 0.0476(16) 0.0284(13) 0.0382(15) -0.0045(11) -0.0162(12) -0.0100(12)
C9 0.0344(15) 0.0562(19) 0.0473(17) -0.0203(15) 0.0061(13) -0.0166(14)
C10 0.0485(16) 0.0290(14) 0.0388(15) 0.0008(11) -0.0107(12) -0.0191(12)
C11 0.0257(12) 0.0183(11) 0.0281(12) -0.0029(9) -0.0058(9) -0.0050(9)
C12 0.0254(11) 0.0194(11) 0.0254(12) -0.0057(9) -0.0048(9) -0.0021(9)
C13 0.0438(15) 0.0207(12) 0.0284(13) -0.0097(10) -0.0054(11) -0.0015(11)
C14 0.0612(18) 0.0271(14) 0.0310(14) -0.0091(11) -0.0142(13) -0.0068(13)
C15 0.0464(17) 0.0359(15) 0.0381(15) -0.0156(12) 0.0010(13) 0.0002(13)
C16 0.0611(19) 0.0197(13) 0.0378(15) -0.0086(11) -0.0161(13) -0.0011(12)
C17 0.0403(12) 0.0173(12) 0.0333(13) 0.0000(10) 0.0022(11) -0.0089(10)
C18 0.091(3) 0.0385(17) 0.0471(18) 0.0142(14) -0.0188(18) -0.0280(18)
C19 0.127(4) 0.0191(15) 0.073(3) -0.0028(16) 0.049(3) -0.0107(19)
C20 0.0492(14) 0.0494(19) 0.074(2) 0.0197(17) -0.0177(17) -0.0266(16)
C21 0.0390(14) 0.0167(11) 0.0313(13) -0.0110(9) -0.0131(11) 0.0007(10)
C22 0.0373(13) 0.0156(11) 0.0278(12) -0.0071(9) -0.0107(10) -0.0006(10)
C23 0.0417(14) 0.0165(11) 0.0346(13) -0.0073(10) -0.0105(11) -0.0063(10)
C24 0.0412(15) 0.0181(12) 0.0416(15) -0.0101(10) -0.0126(12) -0.0070(11)
C25 0.0261(12) 0.0163(11) 0.0253(11) -0.0013(9) -0.0055(9) -0.0017(9)
C26 0.0277(12) 0.0174(11) 0.0206(11) -0.0024(8) -0.0045(9) -0.0034(9)
N1 0.0247(10) 0.0159(9) 0.0214(9) -0.0028(7) -0.0034(7) -0.0032(7)
N2 0.0265(10) 0.0164(9) 0.0234(9) -0.0055(7) -0.0052(8) -0.0021(8)
N3 0.0263(10) 0.0200(10) 0.0289(10) -0.0046(8) -0.0058(8) -0.0045(8)
N4 0.0267(10) 0.0180(10) 0.0330(11) -0.0024(8) -0.0059(8) -0.0050(8)
N5 0.0248(10) 0.0173(9) 0.0228(9) -0.0045(7) -0.0028(8) -0.0029(8)
N6 0.0309(11) 0.0158(9) 0.0280(10) -0.0042(8) 0.0009(8) -0.0039(8)
N7 0.0337(11) 0.0168(10) 0.0282(10) -0.0054(8) -0.0003(8) -0.0031(8)
N8 0.0371(11) 0.0169(10) 0.0243(10) -0.0044(8) -0.0017(8) -0.0036(8)
O1 0.0402(10) 0.0307(10) 0.0286(9) -0.0056(7) -0.0053(8) -0.0025(8)
O2 0.0385(10) 0.0204(8) 0.0339(9) -0.0033(7) -0.0142(8) -0.0017(7)
O3 0.0359(11) 0.0279(10) 0.0586(13) -0.0087(9) -0.0174(9) -0.0062(8)
Pd1 0.02789(11) 0.01425(10) 0.02328(10) -0.00538(6) -0.00473(7) -0.00347(7)

loop_
_atom_type_symbol
_atom_type_description
_atom_type_scat_dispersion_real
_atom_type_scat_dispersion_imag
_atom_type_scat_source
C C 0.0181 0.0091 'International Tables Vol C Tables 4.2.6.8 and 6.1.1.4'
H H 0.0000 0.0000 'International Tables Vol C Tables 4.2.6.8 and 6.1.1.4'
N N 0.0311 0.0180 'International Tables Vol C Tables 4.2.6.8 and 6.1.1.4'
O O 0.0492 0.0322 'International Tables Vol C Tables 4.2.6.8 and 6.1.1.4'
Pd Pd 0.1215 3.9337 'International Tables Vol C Tables 4.2.6.8 and 6.1.1.4'

loop_
_geom_angle_atom_site_label_1
_geom_angle_atom_site_label_2
_geom_angle_atom_site_label_3
_geom_angle
_geom_angle_site_symmetry_1
_geom_angle_site_symmetry_3
_geom_angle_publ_flag
N2 C1 N1 102.11(19) . . ?
N2 C1 Pd1 131.72(16) . . ?
N1 C1 Pd1 126.16(16) . . ?
N3 C2 N4 127.6(2) . . ?
N3 C2 N1 111.0(2) . . ?
N4 C2 N1 121.4(2) . . ?
N2 C3 C6 109.86(19) . . ?
N2 C3 C5 107.41(19) . . ?
C6 C3 C5 111.8(2) . . ?
N2 C3 C4 108.96(19) . . ?
C6 C3 C4 109.0(2) . . ?
C5 C3 C4 109.7(2) . . ?
C3 C4 H4A 109.5 . . ?
C3 C4 H4B 109.5 . . ?
H4A C4 H4B 109.5 . . ?
C3 C4 H4C 109.5 . . ?
H4A C4 H4C 109.5 . . ?
H4B C4 H4C 109.5 . . ?
C3 C5 H5A 109.5 . . ?
C3 C5 H5B 109.5 . . ?
H5A C5 H5B 109.5 . . ?
C3 C5 H5C 109.5 . . ?
H5A C5 H5C 109.5 . . ?
H5B C5 H5C 109.5 . . ?
C3 C6 H6A 109.5 . . ?
C3 C6 H6B 109.5 . . ?
H6A C6 H6B 109.5 . . ?
C3 C6 H6C 109.5 . . ?
H6A C6 H6C 109.5 . . ?
H6B C6 H6C 109.5 . . ?
N4 C7 C8 109.4(2) . . ?
N4 C7 C10 104.6(2) . . ?
C8 C7 C10 110.5(2) . . ?
N4 C7 C9 111.9(2) . . ?
C8 C7 C9 109.8(2) . . ?
C10 C7 C9 110.6(2) . . ?
C7 C8 H8A 109.5 . . ?
C7 C8 H8B 109.5 . . ?
H8A C8 H8B 109.5 . . ?
C7 C8 H8C 109.5 . . ?
H8A C8 H8C 109.5 . . ?
H8B C8 H8C 109.5 . . ?
C7 C9 H9A 109.5 . . ?
C7 C9 H9B 109.5 . . ?
H9A C9 H9B 109.5 . . ?
C7 C9 H9C 109.5 . . ?
H9A C9 H9C 109.5 . . ?
H9B C9 H9C 109.5 . . ?
C7 C10 H10A 109.5 . . ?
C7 C10 H10B 109.5 . . ?
H10A C10 H10B 109.5 . . ?
C7 C10 H10C 109.5 . . ?
H10A C10 H10C 109.5 . . ?
H10B C10 H10C 109.5 . . ?
N6 C11 N5 102.47(19) . . ?
N6 C11 Pd1 140.33(17) . . ?
N5 C11 Pd1 115.71(16) . . ?
N7 C12 N8 127.8(2) . . ?
N7 C12 N5 110.3(2) . . ?
N8 C12 N5 121.8(2) . . ?
N8 C13 C15 111.1(2) . . ?
N8 C13 C16 104.6(2) . . ?
C15 C13 C16 110.0(2) . . ?
N8 C13 C14 110.2(2) . . ?
C15 C13 C14 110.3(2) . . ?
C16 C13 C14 110.5(2) . . ?
C13 C14 H14A 109.5 . . ?
C13 C14 H14B 109.5 . . ?
H14A C14 H14B 109.5 . . ?
C13 C14 H14C 109.5 . . ?
H14A C14 H14C 109.5 . . ?
H14B C14 H14C 109.5 . . ?
C13 C15 H15A 109.5 . . ?
C13 C15 H15B 109.5 . . ?
H15A C15 H15B 109.5 . . ?
C13 C15 H15C 109.5 . . ?
H15A C15 H15C 109.5 . . ?
H15B C15 H15C 109.5 . . ?
C13 C16 H16A 109.5 . . ?
C13 C16 H16B 109.5 . . ?
H16A C16 H16B 109.5 . . ?
C13 C16 H16C 109.5 . . ?
H16A C16 H16C 109.5 . . ?
H16B C16 H16C 109.5 . . ?
N6 C17 C19 109.6(2) . . ?
N6 C17 C18 108.5(2) . . ?
C19 C17 C18 110.5(3) . . ?
N6 C17 C20 107.4(2) . . ?
C19 C17 C20 112.1(3) . . ?
C18 C17 C20 108.6(3) . . ?
C17 C18 H18A 109.5 . . ?
C17 C18 H18B 109.5 . . ?
H18A C18 H18B 109.5 . . ?
C17 C18 H18C 109.5 . . ?
H18A C18 H18C 109.5 . . ?
H18B C18 H18C 109.5 . . ?
C17 C19 H19A 109.5 . . ?
C17 C19 H19B 109.5 . . ?
H19A C19 H19B 109.5 . . ?
C17 C19 H19C 109.5 . . ?
H19A C19 H19C 109.5 . . ?
H19B C19 H19C 109.5 . . ?
C17 C20 H20A 109.5 . . ?
C17 C20 H20B 109.5 . . ?
H20A C20 H20B 109.5 . . ?
C17 C20 H20C 109.5 . . ?
H20A C20 H20C 109.5 . . ?
H20B C20 H20C 109.5 . . ?
O1 C21 O2 117.8(2) . . ?
O1 C21 C22 133.8(2) . . ?
O2 C21 C22 108.4(2) . . ?
C23 C22 C21 107.1(2) . . ?
C23 C22 Pd1 70.07(13) . . ?
C21 C22 Pd1 104.08(15) . . ?
C23 C22 H22 121.3 . . ?
C21 C22 H22 121.3 . . ?
Pd1 C22 H22 121.3 . . ?
C22 C23 C24 107.3(2) . . ?
C22 C23 Pd1 69.99(13) . . ?
C24 C23 Pd1 105.98(16) . . ?
C22 C23 H23 120.8 . . ?
C24 C23 H23 120.8 . . ?
Pd1 C23 H23 120.8 . . ?
O3 C24 O2 118.1(2) . . ?
O3 C24 C23 134.1(3) . . ?
O2 C24 C23 107.8(2) . . ?
N1 C25 C26 115.58(19) . . ?
N1 C25 H25A 108.4 . . ?
C26 C25 H25A 108.4 . . ?
N1 C25 H25B 108.4 . . ?
C26 C25 H25B 108.4 . . ?
H25A C25 H25B 107.4 . . ?
N5 C26 C25 112.86(18) . . ?
N5 C26 H26A 109.0 . . ?
C25 C26 H26A 109.0 . . ?
N5 C26 H26B 109.0 . . ?
C25 C26 H26B 109.0 . . ?
H26A C26 H26B 107.8 . . ?
C2 N1 C1 109.28(19) . . ?
C2 N1 C25 119.59(19) . . ?
C1 N1 C25 131.12(19) . . ?
C1 N2 N3 114.69(18) . . ?
C1 N2 C3 128.43(19) . . ?
N3 N2 C3 116.34(18) . . ?
C2 N3 N2 102.91(18) . . ?
C2 N4 C7 123.7(2) . . ?
C2 N4 H4 118.2 . . ?
C7 N4 H4 118.2 . . ?
C11 N5 C12 109.77(19) . . ?
C11 N5 C26 121.92(19) . . ?
C12 N5 C26 128.25(19) . . ?
C11 N6 N7 114.39(19) . . ?
C11 N6 C17 129.5(2) . . ?
N7 N6 C17 115.65(18) . . ?
C12 N7 N6 103.03(19) . . ?
C12 N8 C13 123.1(2) . . ?
C12 N8 H8 118.5 . . ?
C13 N8 H8 118.5 . . ?
C21 O2 C24 109.25(19) . . ?
C11 Pd1 C1 89.59(9) . . ?
C11 Pd1 C22 155.96(10) . . ?
C1 Pd1 C22 114.37(9) . . ?
C11 Pd1 C23 116.04(10) . . ?
C1 Pd1 C23 154.28(10) . . ?
C22 Pd1 C23 39.94(10) . . ?

loop_
_geom_bond_atom_site_label_1
_geom_bond_atom_site_label_2
_geom_bond_distance
_geom_bond_site_symmetry_2
_geom_bond_publ_flag
C1 N2 1.337(3) . ?
C1 N1 1.380(3) . ?
C1 Pd1 2.101(2) . ?
C2 N3 1.307(3) . ?
C2 N4 1.367(3) . ?
C2 N1 1.378(3) . ?
C3 N2 1.496(3) . ?
C3 C6 1.518(4) . ?
C3 C5 1.527(3) . ?
C3 C4 1.527(3) . ?
C4 H4A 0.9800 . ?
C4 H4B 0.9800 . ?
C4 H4C 0.9800 . ?
C5 H5A 0.9800 . ?
C5 H5B 0.9800 . ?
C5 H5C 0.9800 . ?
C6 H6A 0.9800 . ?
C6 H6B 0.9800 . ?
C6 H6C 0.9800 . ?
C7 N4 1.481(3) . ?
C7 C8 1.523(4) . ?
C7 C10 1.529(4) . ?
C7 C9 1.530(4) . ?
C8 H8A 0.9800 . ?
C8 H8B 0.9800 . ?
C8 H8C 0.9800 . ?
C9 H9A 0.9800 . ?
C9 H9B 0.9800 . ?
C9 H9C 0.9800 . ?
C10 H10A 0.9800 . ?
C10 H10B 0.9800 . ?
C10 H10C 0.9800 . ?
C11 N6 1.329(3) . ?
C11 N5 1.373(3) . ?
C11 Pd1 2.078(2) . ?
C12 N7 1.311(3) . ?
C12 N8 1.360(3) . ?
C12 N5 1.376(3) . ?
C13 N8 1.485(3) . ?
C13 C15 1.516(4) . ?
C13 C16 1.527(4) . ?
C13 C14 1.537(4) . ?
C14 H14A 0.9800 . ?
C14 H14B 0.9800 . ?
C14 H14C 0.9800 . ?
C15 H15A 0.9800 . ?
C15 H15B 0.9800 . ?
C15 H15C 0.9800 . ?
C16 H16A 0.9800 . ?
C16 H16B 0.9800 . ?
C16 H16C 0.9800 . ?
C17 N6 1.491(3) . ?
C17 C19 1.501(4) . ?
C17 C18 1.506(4) . ?
C17 C20 1.518(4) . ?
C18 H18A 0.9800 . ?
C18 H18B 0.9800 . ?
C18 H18C 0.9800 . ?
C19 H19A 0.9800 . ?
C19 H19B 0.9800 . ?
C19 H19C 0.9800 . ?
C20 H20A 0.9800 . ?
C20 H20B 0.9800 . ?
C20 H20C 0.9800 . ?
C21 O1 1.206(3) . ?
C21 O2 1.411(3) . ?
C21 C22 1.446(3) . ?
C22 C23 1.444(4) . ?
C22 Pd1 2.113(2) . ?
C22 H22 1.0000 . ?
C23 C24 1.454(4) . ?
C23 Pd1 2.114(2) . ?
C23 H23 1.0000 . ?
C24 O3 1.207(3) . ?
C24 O2 1.413(3) . ?
C25 N1 1.468(3) . ?
C25 C26 1.503(3) . ?
C25 H25A 0.9900 . ?
C25 H25B 0.9900 . ?
C26 N5 1.451(3) . ?
C26 H26A 0.9900 . ?
C26 H26B 0.9900 . ?
N2 N3 1.397(3) . ?
N4 H4 0.8800 . ?
N6 N7 1.403(3) . ?
N8 H8 0.8800 . ?

loop_
_geom_torsion_atom_site_label_1
_geom_torsion_atom_site_label_2
_geom_torsion_atom_site_label_3
_geom_torsion_atom_site_label_4
_geom_torsion
_geom_torsion_site_symmetry_1
_geom_torsion_site_symmetry_2
_geom_torsion_site_symmetry_3
_geom_torsion_site_symmetry_4
_geom_torsion_publ_flag
O1 C21 C22 C23 179.4(3) . . . . ?
O2 C21 C22 C23 0.1(2) . . . . ?
O1 C21 C22 Pd1 106.3(3) . . . . ?
O2 C21 C22 Pd1 -73.06(19) . . . . ?
C21 C22 C23 C24 2.0(3) . . . . ?
Pd1 C22 C23 C24 101.15(17) . . . . ?
C21 C22 C23 Pd1 -99.17(17) . . . . ?
C22 C23 C24 O3 176.9(3) . . . . ?
Pd1 C23 C24 O3 -109.6(3) . . . . ?
C22 C23 C24 O2 -3.3(2) . . . . ?
Pd1 C23 C24 O2 70.2(2) . . . . ?
N1 C25 C26 N5 59.6(3) . . . . ?
N3 C2 N1 C1 -0.6(3) . . . . ?
N4 C2 N1 C1 -178.7(2) . . . . ?
N3 C2 N1 C25 -179.69(19) . . . . ?
N4 C2 N1 C25 2.2(3) . . . . ?
N2 C1 N1 C2 1.7(2) . . . . ?
Pd1 C1 N1 C2 -179.68(15) . . . . ?
N2 C1 N1 C25 -179.4(2) . . . . ?
Pd1 C1 N1 C25 -0.7(3) . . . . ?
C26 C25 N1 C2 -169.38(19) . . . . ?
C26 C25 N1 C1 11.7(3) . . . . ?
N1 C1 N2 N3 -2.3(2) . . . . ?
Pd1 C1 N2 N3 179.18(15) . . . . ?
N1 C1 N2 C3 -173.4(2) . . . . ?
Pd1 C1 N2 C3 8.0(3) . . . . ?
C6 C3 N2 C1 -43.9(3) . . . . ?
C5 C3 N2 C1 77.9(3) . . . . ?
C4 C3 N2 C1 -163.3(2) . . . . ?
C6 C3 N2 N3 145.1(2) . . . . ?
C5 C3 N2 N3 -93.1(2) . . . . ?
C4 C3 N2 N3 25.7(3) . . . . ?
N4 C2 N3 N2 177.2(2) . . . . ?
N1 C2 N3 N2 -0.8(2) . . . . ?
C1 N2 N3 C2 2.0(2) . . . . ?
C3 N2 N3 C2 174.27(19) . . . . ?
N3 C2 N4 C7 2.3(4) . . . . ?
N1 C2 N4 C7 -179.8(2) . . . . ?
C8 C7 N4 C2 -59.0(3) . . . . ?
C10 C7 N4 C2 -177.3(2) . . . . ?
C9 C7 N4 C2 62.9(3) . . . . ?
N6 C11 N5 C12 1.5(2) . . . . ?
Pd1 C11 N5 C12 -167.48(15) . . . . ?
N6 C11 N5 C26 179.0(2) . . . . ?
Pd1 C11 N5 C26 10.0(3) . . . . ?
N7 C12 N5 C11 -2.4(3) . . . . ?
N8 C12 N5 C11 174.1(2) . . . . ?
N7 C12 N5 C26 -179.7(2) . . . . ?
N8 C12 N5 C26 -3.2(4) . . . . ?
C25 C26 N5 C11 -96.0(2) . . . . ?
C25 C26 N5 C12 81.0(3) . . . . ?
N5 C11 N6 N7 -0.1(3) . . . . ?
Pd1 C11 N6 N7 164.2(2) . . . . ?
N5 C11 N6 C17 172.1(2) . . . . ?
Pd1 C11 N6 C17 -23.6(4) . . . . ?
C19 C17 N6 C11 14.6(4) . . . . ?
C18 C17 N6 C11 135.4(3) . . . . ?
C20 C17 N6 C11 -107.5(3) . . . . ?
C19 C17 N6 N7 -173.3(3) . . . . ?
C18 C17 N6 N7 -52.5(3) . . . . ?
C20 C17 N6 N7 64.7(3) . . . . ?
N8 C12 N7 N6 -174.2(2) . . . . ?
N5 C12 N7 N6 2.2(3) . . . . ?
C11 N6 N7 C12 -1.3(3) . . . . ?
C17 N6 N7 C12 -174.7(2) . . . . ?
N7 C12 N8 C13 0.0(4) . . . . ?
N5 C12 N8 C13 -175.9(2) . . . . ?
C15 C13 N8 C12 -66.8(3) . . . . ?
C16 C13 N8 C12 174.6(2) . . . . ?
C14 C13 N8 C12 55.7(3) . . . . ?
O1 C21 O2 C24 178.4(2) . . . . ?
C22 C21 O2 C24 -2.1(2) . . . . ?
O3 C24 O2 C21 -176.8(2) . . . . ?
C23 C24 O2 C21 3.4(2) . . . . ?
